data_1555865
loop_
_publ_author_name
'Uchida, Junji'
'Nakamura, Takashi'
'Yamamura, Masaki'
'Yamaguchi, Gento'
'Nabeshima, Tatsuya'

_publ_section_title
;
 m-Phenylene-Linked Dipyrrins and Their Boron-Difluoride Complexes as
 Variously Shaped Macrocyclic Oligomers.
;
_journal_issue 20
_journal_name_full 'Organic letters'
_journal_page_first 5380
_journal_page_last 5383
_journal_paper_doi 10.1021/acs.orglett.6b02761
_journal_volume 18
_journal_year 2016
_chemical_formula_sum 'C104 H92 B4 F8 N8 O4'
_chemical_formula_weight 1713.09
_space_group_crystal_system tetragonal
_space_group_IT_number 82
_space_group_name_Hall 'I -4'
_space_group_name_H-M_alt 'I -4'
_atom_sites_solution_hydrogens geom
_audit_creation_method SHELXL-2014
_cell_angle_alpha 90
_cell_angle_beta 90
_cell_angle_gamma 90
_cell_formula_units_Z 2
_cell_length_a 22.2417(15)
_cell_length_b 22.2417(15)
_cell_length_c 12.1892(10)
_cell_measurement_reflns_used 7840
_cell_measurement_temperature 120(2)
_cell_measurement_theta_max 27.550
_cell_measurement_theta_min 2.589
_cell_volume 6029.9(8)
_computing_structure_refinement 'SHELXL-2014 (Sheldrick, 2014)'
_diffrn_ambient_temperature 120(2)
_diffrn_measured_fraction_theta_full 0.954
_diffrn_measured_fraction_theta_max 0.930
_diffrn_measurement_device_type 'Bruker APEX-II CCD'
_diffrn_measurement_method '\f and \w scans'
_diffrn_radiation_monochromator graphite
_diffrn_radiation_source 'fine-focus sealed tube'
_diffrn_radiation_type MoK\a
_diffrn_radiation_wavelength 0.71073
_diffrn_reflns_av_R_equivalents 0.0336
_diffrn_reflns_av_unetI/netI 0.0349
_diffrn_reflns_Laue_measured_fraction_full 0.954
_diffrn_reflns_Laue_measured_fraction_max 0.930
_diffrn_reflns_limit_h_max 27
_diffrn_reflns_limit_h_min -28
_diffrn_reflns_limit_k_max 28
_diffrn_reflns_limit_k_min -11
_diffrn_reflns_limit_l_max 14
_diffrn_reflns_limit_l_min -11
_diffrn_reflns_number 10591
_diffrn_reflns_point_group_measured_fraction_full 0.913
_diffrn_reflns_point_group_measured_fraction_max 0.875
_diffrn_reflns_theta_full 25.242
_diffrn_reflns_theta_max 27.491
_diffrn_reflns_theta_min 1.295
_exptl_absorpt_coefficient_mu 0.066
_exptl_absorpt_correction_T_max 0.7456
_exptl_absorpt_correction_T_min 0.4680
_exptl_absorpt_correction_type multi-scan
_exptl_absorpt_process_details
;    
 SADABS-2014/4 - Bruker AXS area detector scaling and absorption correction 
;
_exptl_crystal_colour 'metallic green'
_exptl_crystal_density_diffrn 0.944
_exptl_crystal_description prism
_exptl_crystal_F_000 1792
_exptl_crystal_size_max 0.300
_exptl_crystal_size_mid 0.100
_exptl_crystal_size_min 0.100
_refine_diff_density_max 0.181
_refine_diff_density_min -0.175
_refine_diff_density_rms 0.034
_refine_ls_abs_structure_details
;
 Flack x determined using 2420 quotients [(I+)-(I-)]/[(I+)+(I-)]
 (Parsons, Flack and Wagner, Acta Cryst. B69 (2013) 249-259).
;
_refine_ls_abs_structure_Flack 0.6(5)
_refine_ls_extinction_method none
_refine_ls_goodness_of_fit_ref 1.108
_refine_ls_hydrogen_treatment constr
_refine_ls_matrix_type full
_refine_ls_number_parameters 294
_refine_ls_number_reflns 6066
_refine_ls_number_restraints 0
_refine_ls_restrained_S_all 1.108
_refine_ls_R_factor_all 0.0496
_refine_ls_R_factor_gt 0.0472
_refine_ls_shift/su_max 0.001
_refine_ls_shift/su_mean 0.000
_refine_ls_structure_factor_coef Fsqd
_refine_ls_weighting_details 'w=1/[\s^2^(Fo^2^)+(0.0100P)^2^+5.0000P] where P=(Fo^2^+2Fc^2^)/3'
_refine_ls_weighting_scheme calc
_refine_ls_wR_factor_gt 0.1012
_refine_ls_wR_factor_ref 0.1024
_reflns_Friedel_coverage 0.796
_reflns_Friedel_fraction_full 0.867
_reflns_Friedel_fraction_max 0.815
_reflns_number_gt 5672
_reflns_number_total 6066
_reflns_threshold_expression 'I > 2\s(I)'
_cod_data_source_file ol6b02761_si_008.cif
_cod_data_source_block 4merbf2_0ma_sqd
_cod_original_cell_volume 6029.9(10)
_cod_database_code 1555865
_shelx_space_group_comment
;
The symmetry employed for this shelxl refinement is uniquely defined
by the following loop, which should always be used as a source of
symmetry information in preference to the above space-group names.
They are only intended as comments.
;
_shelx_estimated_absorpt_t_min 0.981
_shelx_estimated_absorpt_t_max 0.993
_shelxl_version_number 2014-3

loop_
_space_group_symop_operation_xyz
'x, y, z'
'y, -x, -z'
'-y, x, -z'
'-x, -y, z'
'x+1/2, y+1/2, z+1/2'
'y+1/2, -x+1/2, -z+1/2'
'-y+1/2, x+1/2, -z+1/2'
'-x+1/2, -y+1/2, z+1/2'

loop_
_atom_site_label
_atom_site_type_symbol
_atom_site_fract_x
_atom_site_fract_y
_atom_site_fract_z
_atom_site_U_iso_or_equiv
_atom_site_adp_type
_atom_site_occupancy
_atom_site_site_symmetry_order
_atom_site_calc_flag
_atom_site_refinement_flags_posn
_atom_site_refinement_flags_adp
C1 C 0.68083(14) 0.68298(13) 1.1081(3) 0.0448(7) Uani 1 1 d . .
H1 H 0.6713 0.7182 1.1533 0.067 Uiso 1 1 calc R U
H2 H 0.7242 0.6819 1.0939 0.067 Uiso 1 1 calc R U
H3 H 0.6688 0.6463 1.1471 0.067 Uiso 1 1 calc R U
F1 F 0.87173(7) 0.85585(9) 1.02637(18) 0.0542(5) Uani 1 1 d . .
F2 F 0.82560(8) 0.89030(7) 0.87215(17) 0.0525(5) Uani 1 1 d . .
N1 N 0.82914(9) 0.78285(9) 0.9067(2) 0.0333(5) Uani 1 1 d . .
N2 N 0.76143(9) 0.85301(9) 1.0128(2) 0.0348(6) Uani 1 1 d . .
O4 O 0.69355(10) 1.01939(9) 1.0448(3) 0.0614(8) Uani 1 1 d . .
C2 C 0.49899(12) 0.63158(15) 0.8794(4) 0.0613(11) Uani 1 1 d . .
H6 H 0.5002 0.5905 0.9083 0.092 Uiso 1 1 calc R U
H7 H 0.4871 0.6306 0.8020 0.092 Uiso 1 1 calc R U
H8 H 0.4698 0.6553 0.9212 0.092 Uiso 1 1 calc R U
C3 C 0.56091(11) 0.66006(12) 0.8897(3) 0.0465(9) Uani 1 1 d . .
C4 C 0.58650(12) 0.69092(13) 0.8003(3) 0.0441(8) Uani 1 1 d . .
H9 H 0.5665 0.6906 0.7314 0.053 Uiso 1 1 calc R U
C5 C 0.64046(12) 0.72175(12) 0.8112(3) 0.0380(7) Uani 1 1 d . .
C6 C 0.66976(11) 0.72107(11) 0.9114(3) 0.0334(6) Uani 1 1 d . .
C7 C 0.72276(11) 0.76031(11) 0.9306(2) 0.0320(6) Uani 1 1 d . .
C8 C 0.77991(10) 0.74407(11) 0.8942(3) 0.0324(6) Uani 1 1 d . .
C9 C 0.75278(11) 1.12119(11) 1.1279(3) 0.0386(7) Uani 1 1 d . .
C10 C 0.77926(11) 1.06072(11) 1.1348(3) 0.0413(8) Uani 1 1 d . .
C11 C 0.74790(12) 1.01113(12) 1.0958(3) 0.0462(8) Uani 1 1 d . .
C12 C 0.77155(12) 0.95282(11) 1.1098(3) 0.0404(7) Uani 1 1 d . .
C13 C 0.73735(12) 0.90050(11) 1.0682(3) 0.0391(7) Uani 1 1 d . .
C14 C 0.71468(11) 0.81347(11) 0.9880(3) 0.0332(6) Uani 1 1 d . .
C15 C 0.59234(12) 0.65716(12) 0.9857(3) 0.0442(8) Uani 1 1 d . .
H10 H 0.5764 0.6341 1.0445 0.053 Uiso 1 1 calc R U
C16 C 0.64732(12) 0.68691(11) 1.0008(3) 0.0365(7) Uani 1 1 d . .
C17 C 0.66065(11) 0.83822(11) 1.0303(3) 0.0405(7) Uani 1 1 d . .
H11 H 0.6217 0.8208 1.0251 0.049 Uiso 1 1 calc R U
C18 C 0.67472(12) 0.89183(12) 1.0800(3) 0.0467(8) Uani 1 1 d . .
H12 H 0.6474 0.9182 1.1158 0.056 Uiso 1 1 calc R U
C19 C 0.82416(12) 0.94536(11) 1.1671(3) 0.0435(8) Uani 1 1 d . .
H13 H 0.8391 0.9059 1.1792 0.052 Uiso 1 1 calc R U
C20 C 0.85624(12) 0.99430(12) 1.2080(3) 0.0435(8) Uani 1 1 d . .
C21 C 0.83324(12) 1.05201(12) 1.1905(3) 0.0439(8) Uani 1 1 d . .
H14 H 0.8548 1.0859 1.2170 0.053 Uiso 1 1 calc R U
C22 C 0.6968(2) 1.0126(2) 0.9244(5) 0.102(2) Uani 1 1 d . .
H15 H 0.7307 0.9863 0.9054 0.153 Uiso 1 1 calc R U
H16 H 0.7026 1.0521 0.8905 0.153 Uiso 1 1 calc R U
H17 H 0.6594 0.9947 0.8973 0.153 Uiso 1 1 calc R U
C23 C 0.68960(11) 1.19940(11) 1.1503(3) 0.0384(7) Uani 1 1 d . .
H18 H 0.6557 1.2232 1.1690 0.046 Uiso 1 1 calc R U
C24 C 0.69476(12) 1.13777(12) 1.1618(3) 0.0474(8) Uani 1 1 d . .
H19 H 0.6644 1.1113 1.1880 0.057 Uiso 1 1 calc R U
C25 C 0.66649(14) 0.75592(15) 0.7139(3) 0.0491(8) Uani 1 1 d . .
H20 H 0.6726 0.7981 0.7342 0.074 Uiso 1 1 calc R U
H21 H 0.6386 0.7536 0.6519 0.074 Uiso 1 1 calc R U
H22 H 0.7051 0.7381 0.6930 0.074 Uiso 1 1 calc R U
C26 C 0.91275(14) 0.98512(13) 1.2744(3) 0.0520(9) Uani 1 1 d . .
H23 H 0.9341 1.0235 1.2816 0.078 Uiso 1 1 calc R U
H24 H 0.9387 0.9559 1.2374 0.078 Uiso 1 1 calc R U
H25 H 0.9021 0.9700 1.3475 0.078 Uiso 1 1 calc R U
B1 B 0.82486(13) 0.84787(13) 0.9557(3) 0.0372(8) Uani 1 1 d . .

loop_
_atom_site_aniso_label
_atom_site_aniso_U_11
_atom_site_aniso_U_22
_atom_site_aniso_U_33
_atom_site_aniso_U_23
_atom_site_aniso_U_13
_atom_site_aniso_U_12
C1 0.0481(16) 0.0395(15) 0.047(2) -0.0002(13) 0.0059(14) -0.0123(12)
F1 0.0265(8) 0.0599(11) 0.0761(15) -0.0137(10) -0.0015(8) -0.0123(7)
F2 0.0571(11) 0.0280(8) 0.0723(14) 0.0092(8) 0.0115(10) 0.0005(7)
N1 0.0222(10) 0.0221(10) 0.0556(17) 0.0033(9) -0.0022(10) -0.0020(8)
N2 0.0241(10) 0.0198(9) 0.0606(17) 0.0013(10) -0.0029(10) -0.0030(7)
O4 0.0387(12) 0.0261(10) 0.119(3) -0.0050(12) -0.0303(13) -0.0007(8)
C2 0.0242(13) 0.0534(18) 0.106(3) -0.032(2) 0.0068(16) -0.0139(12)
C3 0.0233(12) 0.0316(13) 0.085(3) -0.0232(15) 0.0053(14) -0.0077(10)
C4 0.0270(13) 0.0395(15) 0.066(2) -0.0160(14) -0.0014(13) -0.0005(11)
C5 0.0281(12) 0.0311(13) 0.055(2) -0.0053(12) 0.0009(12) 0.0009(10)
C6 0.0219(11) 0.0240(11) 0.054(2) -0.0074(11) 0.0032(11) -0.0034(9)
C7 0.0247(12) 0.0237(11) 0.0478(18) 0.0038(11) 0.0025(11) -0.0021(9)
C8 0.0223(11) 0.0242(11) 0.0506(19) 0.0033(11) -0.0013(11) -0.0036(9)
C9 0.0253(12) 0.0231(12) 0.067(2) -0.0044(12) -0.0065(12) -0.0031(9)
C10 0.0258(12) 0.0188(11) 0.079(2) -0.0024(12) -0.0022(13) 0.0002(9)
C11 0.0272(12) 0.0260(12) 0.085(3) -0.0029(14) -0.0092(14) -0.0016(10)
C12 0.0308(12) 0.0201(11) 0.070(2) -0.0013(12) -0.0063(13) -0.0039(9)
C13 0.0310(13) 0.0215(11) 0.065(2) 0.0001(12) -0.0043(13) -0.0071(10)
C14 0.0250(11) 0.0259(12) 0.0487(19) 0.0005(11) 0.0006(11) -0.0033(9)
C15 0.0338(14) 0.0318(14) 0.067(2) -0.0130(14) 0.0118(14) -0.0091(11)
C16 0.0311(13) 0.0237(11) 0.055(2) -0.0091(11) 0.0091(12) -0.0054(9)
C17 0.0236(12) 0.0292(13) 0.069(2) -0.0042(13) 0.0067(12) -0.0048(10)
C18 0.0285(13) 0.0277(13) 0.084(3) -0.0054(14) 0.0046(14) -0.0008(10)
C19 0.0321(13) 0.0213(12) 0.077(2) -0.0033(13) -0.0073(14) 0.0030(10)
C20 0.0295(13) 0.0283(13) 0.073(2) -0.0080(13) -0.0101(14) 0.0025(10)
C21 0.0305(13) 0.0234(12) 0.078(3) -0.0088(13) -0.0096(13) -0.0043(10)
C22 0.060(3) 0.107(4) 0.141(6) 0.074(4) -0.035(3) -0.030(2)
C23 0.0259(12) 0.0268(12) 0.063(2) -0.0002(12) 0.0018(12) 0.0016(9)
C24 0.0303(13) 0.0249(13) 0.087(3) -0.0011(14) 0.0021(15) -0.0026(10)
C25 0.0415(16) 0.0561(19) 0.050(2) 0.0029(15) -0.0008(14) -0.0086(14)
C26 0.0417(16) 0.0285(14) 0.086(3) -0.0076(15) -0.0180(17) 0.0067(12)
B1 0.0245(13) 0.0279(14) 0.059(2) -0.0044(13) 0.0024(14) -0.0040(10)

loop_
_atom_type_symbol
_atom_type_description
_atom_type_scat_dispersion_real
_atom_type_scat_dispersion_imag
_atom_type_scat_source
C C 0.0033 0.0016 'International Tables Vol C Tables 4.2.6.8 and 6.1.1.4'
H H 0.0000 0.0000 'International Tables Vol C Tables 4.2.6.8 and 6.1.1.4'
N N 0.0061 0.0033 'International Tables Vol C Tables 4.2.6.8 and 6.1.1.4'
O O 0.0106 0.0060 'International Tables Vol C Tables 4.2.6.8 and 6.1.1.4'
B B 0.0013 0.0007 'International Tables Vol C Tables 4.2.6.8 and 6.1.1.4'
F F 0.0171 0.0103 'International Tables Vol C Tables 4.2.6.8 and 6.1.1.4'

loop_
_geom_angle_atom_site_label_1
_geom_angle_atom_site_label_2
_geom_angle_atom_site_label_3
_geom_angle
_geom_angle_site_symmetry_1
_geom_angle_site_symmetry_3
C16 C1 H1 109.5 . .
C16 C1 H2 109.5 . .
H1 C1 H2 109.5 . .
C16 C1 H3 109.5 . .
H1 C1 H3 109.5 . .
H2 C1 H3 109.5 . .
C9 N1 C8 107.4(2) 3_757 .
C9 N1 B1 128.4(2) 3_757 .
C8 N1 B1 124.2(2) . .
C13 N2 C14 107.6(2) . .
C13 N2 B1 128.8(2) . .
C14 N2 B1 121.7(2) . .
C11 O4 C22 113.1(3) . .
C3 C2 H6 109.5 . .
C3 C2 H7 109.5 . .
H6 C2 H7 109.5 . .
C3 C2 H8 109.5 . .
H6 C2 H8 109.5 . .
H7 C2 H8 109.5 . .
C15 C3 C4 118.7(2) . .
C15 C3 C2 121.0(3) . .
C4 C3 C2 120.3(3) . .
C5 C4 C3 121.0(3) . .
C5 C4 H9 119.5 . .
C3 C4 H9 119.5 . .
C6 C5 C4 119.1(3) . .
C6 C5 C25 120.9(2) . .
C4 C5 C25 120.0(3) . .
C5 C6 C16 121.2(2) . .
C5 C6 C7 120.4(3) . .
C16 C6 C7 118.2(3) . .
C14 C7 C8 120.0(2) . .
C14 C7 C6 118.6(2) . .
C8 C7 C6 121.4(2) . .
C7 C8 N1 121.2(2) . .
C7 C8 C23 130.2(2) . 3_757
N1 C8 C23 108.5(2) . 3_757
N1 C9 C24 109.3(2) 2_577 .
N1 C9 C10 124.4(2) 2_577 .
C24 C9 C10 126.3(2) . .
C11 C10 C21 119.3(2) . .
C11 C10 C9 120.4(2) . .
C21 C10 C9 120.0(2) . .
O4 C11 C10 119.4(2) . .
O4 C11 C12 120.4(2) . .
C10 C11 C12 120.1(3) . .
C19 C12 C11 119.4(2) . .
C19 C12 C13 121.2(2) . .
C11 C12 C13 119.3(2) . .
N2 C13 C18 109.4(2) . .
N2 C13 C12 125.2(2) . .
C18 C13 C12 125.4(3) . .
C7 C14 N2 123.4(2) . .
C7 C14 C17 128.6(2) . .
N2 C14 C17 107.9(2) . .
C3 C15 C16 122.5(3) . .
C3 C15 H10 118.8 . .
C16 C15 H10 118.8 . .
C15 C16 C6 117.3(3) . .
C15 C16 C1 121.1(3) . .
C6 C16 C1 121.6(2) . .
C18 C17 C14 107.7(2) . .
C18 C17 H11 126.1 . .
C14 C17 H11 126.1 . .
C17 C18 C13 107.3(3) . .
C17 C18 H12 126.3 . .
C13 C18 H12 126.3 . .
C12 C19 C20 121.6(2) . .
C12 C19 H13 119.2 . .
C20 C19 H13 119.2 . .
C19 C20 C21 118.4(3) . .
C19 C20 C26 120.8(2) . .
C21 C20 C26 120.7(2) . .
C10 C21 C20 121.2(2) . .
C10 C21 H14 119.4 . .
C20 C21 H14 119.4 . .
O4 C22 H15 109.5 . .
O4 C22 H16 109.5 . .
H15 C22 H16 109.5 . .
O4 C22 H17 109.5 . .
H15 C22 H17 109.5 . .
H16 C22 H17 109.5 . .
C24 C23 C8 107.0(2) . 2_577
C24 C23 H18 126.5 . .
C8 C23 H18 126.5 2_577 .
C23 C24 C9 107.9(2) . .
C23 C24 H19 126.1 . .
C9 C24 H19 126.1 . .
C5 C25 H20 109.5 . .
C5 C25 H21 109.5 . .
H20 C25 H21 109.5 . .
C5 C25 H22 109.5 . .
H20 C25 H22 109.5 . .
H21 C25 H22 109.5 . .
C20 C26 H23 109.5 . .
C20 C26 H24 109.5 . .
H23 C26 H24 109.5 . .
C20 C26 H25 109.5 . .
H23 C26 H25 109.5 . .
H24 C26 H25 109.5 . .
F1 B1 F2 111.4(2) . .
F1 B1 N1 108.3(2) . .
F2 B1 N1 110.3(3) . .
F1 B1 N2 113.3(3) . .
F2 B1 N2 106.6(2) . .
N1 B1 N2 106.8(2) . .

loop_
_geom_bond_atom_site_label_1
_geom_bond_atom_site_label_2
_geom_bond_distance
_geom_bond_site_symmetry_2
C1 C16 1.509(4) .
C1 H1 0.9800 .
C1 H2 0.9800 .
C1 H3 0.9800 .
F1 B1 1.364(4) .
F2 B1 1.388(4) .
N1 C9 1.358(3) 3_757
N1 C8 1.402(3) .
N1 B1 1.567(4) .
N2 C13 1.363(4) .
N2 C14 1.395(3) .
N2 B1 1.577(4) .
O4 C11 1.372(3) .
O4 C22 1.478(7) .
C2 C3 1.521(3) .
C2 H6 0.9800 .
C2 H7 0.9800 .
C2 H8 0.9800 .
C3 C15 1.365(5) .
C3 C4 1.408(5) .
C4 C5 1.389(4) .
C4 H9 0.9500 .
C5 C6 1.384(4) .
C5 C25 1.523(5) .
C6 C16 1.419(4) .
C6 C7 1.485(3) .
C7 C14 1.385(4) .
C7 C8 1.394(3) .
C8 C23 1.405(4) 3_757
C9 N1 1.358(3) 2_577
C9 C24 1.404(4) .
C9 C10 1.471(3) .
C10 C11 1.389(4) .
C10 C21 1.393(4) .
C11 C12 1.410(4) .
C12 C19 1.373(4) .
C12 C13 1.480(3) .
C13 C18 1.414(4) .
C14 C17 1.419(4) .
C15 C16 1.402(4) .
C15 H10 0.9500 .
C17 C18 1.374(4) .
C17 H11 0.9500 .
C18 H12 0.9500 .
C19 C20 1.394(4) .
C19 H13 0.9500 .
C20 C21 1.398(4) .
C20 C26 1.509(4) .
C21 H14 0.9500 .
C22 H15 0.9800 .
C22 H16 0.9800 .
C22 H17 0.9800 .
C23 C24 1.383(4) .
C23 C8 1.405(4) 2_577
C23 H18 0.9500 .
C24 H19 0.9500 .
C25 H20 0.9800 .
C25 H21 0.9800 .
C25 H22 0.9800 .
C26 H23 0.9800 .
C26 H24 0.9800 .
C26 H25 0.9800 .

loop_
_platon_squeeze_void_nr
_platon_squeeze_void_average_x
_platon_squeeze_void_average_y
_platon_squeeze_void_average_z
_platon_squeeze_void_volume
_platon_squeeze_void_count_electrons
_platon_squeeze_void_content
1 0.000 0.000 0.000 139 43 ' '
2 0.000 0.500 0.008 951 267 ' '
3 0.500 1.000 -0.048 951 267 ' '
4 0.500 0.500 0.000 17 1 ' '
5 0.500 0.500 0.500 139 43 ' '
6 0.000 0.000 0.500 17 1 ' '
